data_4060821
_journal_name_full Organometallics
_journal_paper_doi 10.1021/om0108696
_journal_year 2002
_chemical_formula_sum 'C23 H48 Ge O Si4'
_chemical_formula_weight 525.56
_space_group_IT_number 29
_symmetry_cell_setting orthorhombic
_symmetry_space_group_name_Hall 'P 2c -2ac'
_symmetry_space_group_name_H-M 'P c a 21'
_cell_angle_alpha 90.00
_cell_angle_beta 90.00
_cell_angle_gamma 90.00
_cell_formula_units_Z 8
_cell_length_a 22.264(2)
_cell_length_b 9.0870(10)
_cell_length_c 29.044(3)
_cell_measurement_temperature 158(2)
_cell_volume 5875.9(11)
_diffrn_ambient_temperature 158(2)
_exptl_crystal_density_diffrn 1.188
_cod_depositor_comments
;
The following automatic conversions were performed:
'_symmetry_cell_setting' value 'Orthorhombic' changed to 'orthorhombic'
according to '/home/saulius/struct/CIF-dictionaries/cif_core.dic'
dictionary named 'cif_core.dic' version 2.4.1 from 2010-06-29.

Automatic conversion script
Id: cif_fix_enum 1527 2010-12-29 10:47:43Z saulius 
;
_cod_database_code 4060821

loop_
_symmetry_equiv_pos_as_xyz
'x, y, z'
'-x, -y, z+1/2'
'x+1/2, -y, z'
'-x+1/2, y, z+1/2'

loop_
_atom_site_label
_atom_site_type_symbol
_atom_site_fract_x
_atom_site_fract_y
_atom_site_fract_z
_atom_site_U_iso_or_equiv
_atom_site_adp_type
_atom_site_occupancy
_atom_site_symmetry_multiplicity
_atom_site_calc_flag
_atom_site_refinement_flags
_atom_site_disorder_assembly
_atom_site_disorder_group
Ge1 Ge 0.017862(19) 0.33324(5) 0.018772(15) 0.01737(11) Uani 1 1 d . . .
Ge2 Ge 0.247710(19) 0.17232(5) 0.253137(17) 0.01677(10) Uani 1 1 d . . .
Si1 Si -0.11983(6) 0.38673(15) -0.01618(5) 0.0245(3) Uani 1 1 d . . .
Si2 Si -0.05694(6) 0.07570(14) -0.03210(4) 0.0222(3) Uani 1 1 d . . .
Si3 Si 0.15924(6) 0.27033(15) 0.03022(4) 0.0240(3) Uani 1 1 d . . .
Si4 Si 0.11373(6) 0.49573(15) -0.04614(4) 0.0225(3) Uani 1 1 d . . .
Si5 Si 0.38935(5) 0.24135(15) 0.27906(5) 0.0212(3) Uani 1 1 d . . .
Si6 Si 0.31397(6) -0.00320(15) 0.33301(5) 0.0232(3) Uani 1 1 d . . .
Si7 Si 0.15257(6) 0.41994(15) 0.28098(5) 0.0249(3) Uani 1 1 d . . .
Si8 Si 0.10523(5) 0.10341(14) 0.25125(5) 0.0229(3) Uani 1 1 d . . .
O1 O 0.01382(14) 0.5286(4) 0.03725(11) 0.0240(7) Uani 1 1 d . . .
O2 O 0.24544(14) -0.0162(3) 0.22974(11) 0.0210(7) Uani 1 1 d . . .
C1 C -0.0033(2) 0.5365(5) 0.08247(17) 0.0224(10) Uani 1 1 d . . .
C2 C -0.0089(2) 0.4091(5) 0.10706(16) 0.0221(10) Uani 1 1 d . . .
C3 C -0.0349(2) 0.3990(6) 0.15266(16) 0.0265(11) Uani 1 1 d . . .
H3 H -0.0360 0.4832 0.1720 0.0495(18) Uiso 1 1 calc R . .
C4 C -0.0575(2) 0.2699(6) 0.16767(18) 0.0315(12) Uani 1 1 d . . .
H4 H -0.0725 0.2619 0.1982 0.0495(18) Uiso 1 1 calc R . .
C5 C -0.0591(2) 0.1427(6) 0.13723(18) 0.0305(12) Uani 1 1 d . . .
H5 H -0.0824 0.0595 0.1457 0.0495(18) Uiso 1 1 calc R . .
C6 C -0.0285(2) 0.1399(6) 0.09757(16) 0.0254(11) Uani 1 1 d . . .
H6 H -0.0312 0.0561 0.0781 0.0495(18) Uiso 1 1 calc R . .
C7 C 0.0099(2) 0.2677(6) 0.08355(16) 0.0230(10) Uani 1 1 d . . .
H7 H 0.0514 0.2453 0.0946 0.0495(18) Uiso 1 1 calc R . .
C8 C -0.0106(2) 0.6902(5) 0.09980(19) 0.0269(11) Uani 1 1 d . . .
H8A H -0.0377 0.6898 0.1268 0.0495(18) Uiso 1 1 calc R . .
H8B H -0.0294 0.7513 0.0755 0.0495(18) Uiso 1 1 calc R . .
C9 C 0.0493(2) 0.7572(6) 0.1134(2) 0.0407(14) Uani 1 1 d . . .
H9A H 0.0673 0.6989 0.1381 0.0495(18) Uiso 1 1 calc R . .
H9B H 0.0430 0.8584 0.1241 0.0495(18) Uiso 1 1 calc R . .
H9C H 0.0761 0.7578 0.0867 0.0495(18) Uiso 1 1 calc R . .
C10 C -0.04658(19) 0.2828(5) -0.02399(16) 0.0203(9) Uani 1 1 d . . .
H10 H -0.0313 0.3174 -0.0545 0.0495(18) Uiso 1 1 calc R . .
C11 C -0.1524(2) 0.3578(7) 0.04295(19) 0.0349(13) Uani 1 1 d . . .
H11A H -0.1831 0.4327 0.0489 0.0495(18) Uiso 1 1 calc R . .
H11B H -0.1204 0.3659 0.0660 0.0495(18) Uiso 1 1 calc R . .
H11C H -0.1706 0.2598 0.0447 0.0495(18) Uiso 1 1 calc R . .
C12 C -0.1768(2) 0.3279(6) -0.0606(2) 0.0340(12) Uani 1 1 d . . .
H12A H -0.1868 0.2239 -0.0560 0.0495(18) Uiso 1 1 calc R . .
H12B H -0.1599 0.3414 -0.0915 0.0495(18) Uiso 1 1 calc R . .
H12C H -0.2131 0.3877 -0.0574 0.0495(18) Uiso 1 1 calc R . .
C13 C -0.1063(2) 0.5878(6) -0.0257(2) 0.0334(12) Uani 1 1 d . . .
H13A H -0.0927 0.6038 -0.0574 0.0495(18) Uiso 1 1 calc R . .
H13B H -0.0754 0.6225 -0.0042 0.0495(18) Uiso 1 1 calc R . .
H13C H -0.1437 0.6422 -0.0204 0.0495(18) Uiso 1 1 calc R . .
C14 C -0.1203(2) -0.0001(5) 0.0025(2) 0.0315(11) Uani 1 1 d . . .
H14A H -0.1200 -0.1078 0.0005 0.0495(18) Uiso 1 1 calc R . .
H14B H -0.1584 0.0376 -0.0095 0.0495(18) Uiso 1 1 calc R . .
H14C H -0.1157 0.0299 0.0347 0.0495(18) Uiso 1 1 calc R . .
C15 C 0.0129(2) -0.0290(6) -0.0168(2) 0.0327(12) Uani 1 1 d . . .
H15A H 0.0249 -0.0048 0.0148 0.0495(18) Uiso 1 1 calc R . .
H15B H 0.0453 -0.0021 -0.0380 0.0495(18) Uiso 1 1 calc R . .
H15C H 0.0051 -0.1349 -0.0191 0.0495(18) Uiso 1 1 calc R . .
C16 C -0.0726(2) 0.0370(6) -0.09471(19) 0.0366(13) Uani 1 1 d . . .
H16A H -0.0759 -0.0695 -0.0995 0.0495(18) Uiso 1 1 calc R . .
H16B H -0.0398 0.0760 -0.1136 0.0495(18) Uiso 1 1 calc R . .
H16C H -0.1104 0.0844 -0.1037 0.0495(18) Uiso 1 1 calc R . .
C17 C 0.09713(18) 0.3252(5) -0.01029(15) 0.0185(9) Uani 1 1 d . . .
H17 H 0.0944 0.2429 -0.0330 0.0495(18) Uiso 1 1 calc R . .
C18 C 0.1501(2) 0.0759(6) 0.05061(19) 0.0337(12) Uani 1 1 d . . .
H18A H 0.1535 0.0087 0.0243 0.0495(18) Uiso 1 1 calc R . .
H18B H 0.1105 0.0643 0.0650 0.0495(18) Uiso 1 1 calc R . .
H18C H 0.1815 0.0530 0.0732 0.0495(18) Uiso 1 1 calc R . .
C19 C 0.1627(2) 0.3978(6) 0.08189(18) 0.0340(12) Uani 1 1 d . . .
H19A H 0.1882 0.3539 0.1057 0.0495(18) Uiso 1 1 calc R . .
H19B H 0.1221 0.4127 0.0941 0.0495(18) Uiso 1 1 calc R . .
H19C H 0.1796 0.4928 0.0725 0.0495(18) Uiso 1 1 calc R . .
C20 C 0.2337(2) 0.2744(6) 0.0004(2) 0.0338(12) Uani 1 1 d . . .
H20A H 0.2650 0.2402 0.0216 0.0495(18) Uiso 1 1 calc R . .
H20B H 0.2427 0.3753 -0.0093 0.0495(18) Uiso 1 1 calc R . .
H20C H 0.2325 0.2100 -0.0266 0.0495(18) Uiso 1 1 calc R . .
C21 C 0.0459(2) 0.5684(6) -0.07668(19) 0.0311(11) Uani 1 1 d . . .
H21A H 0.0173 0.6071 -0.0541 0.0495(18) Uiso 1 1 calc R . .
H21B H 0.0269 0.4889 -0.0942 0.0495(18) Uiso 1 1 calc R . .
H21C H 0.0579 0.6474 -0.0977 0.0495(18) Uiso 1 1 calc R . .
C22 C 0.1675(2) 0.4509(6) -0.09404(18) 0.0304(11) Uani 1 1 d . . .
H22A H 0.1779 0.5412 -0.1107 0.0495(18) Uiso 1 1 calc R . .
H22B H 0.1486 0.3809 -0.1153 0.0495(18) Uiso 1 1 calc R . .
H22C H 0.2040 0.4071 -0.0811 0.0495(18) Uiso 1 1 calc R . .
C23 C 0.1459(2) 0.6484(6) -0.01112(19) 0.0329(12) Uani 1 1 d . . .
H23A H 0.1528 0.7341 -0.0309 0.0495(18) Uiso 1 1 calc R . .
H23B H 0.1840 0.6166 0.0025 0.0495(18) Uiso 1 1 calc R . .
H23C H 0.1177 0.6747 0.0134 0.0495(18) Uiso 1 1 calc R . .
C24 C 0.2672(2) -0.0179(5) 0.18552(17) 0.0217(10) Uani 1 1 d . . .
C25 C 0.2762(2) 0.1113(6) 0.16379(16) 0.0234(10) Uani 1 1 d . . .
C26 C 0.3065(2) 0.1322(6) 0.11984(17) 0.0292(11) Uani 1 1 d . . .
H26 H 0.3103 0.0512 0.0994 0.0495(18) Uiso 1 1 calc R . .
C27 C 0.3286(2) 0.2607(7) 0.10788(17) 0.0328(13) Uani 1 1 d . . .
H27 H 0.3474 0.2720 0.0787 0.0495(18) Uiso 1 1 calc R . .
C28 C 0.3246(2) 0.3854(6) 0.13895(18) 0.0316(12) Uani 1 1 d . . .
H28 H 0.3459 0.4728 0.1314 0.0495(18) Uiso 1 1 calc R . .
C29 C 0.2927(2) 0.3830(6) 0.17723(17) 0.0276(11) Uani 1 1 d . . .
H29 H 0.2921 0.4664 0.1969 0.0495(18) Uiso 1 1 calc R . .
C30 C 0.25724(19) 0.2480(5) 0.18957(16) 0.0204(10) Uani 1 1 d . . .
H30 H 0.2155 0.2688 0.1787 0.0495(18) Uiso 1 1 calc R . .
C31 C 0.2762(2) -0.1709(6) 0.16650(19) 0.0306(12) Uani 1 1 d . . .
H31A H 0.3040 -0.1663 0.1400 0.0495(18) Uiso 1 1 calc R . .
H31B H 0.2948 -0.2337 0.1904 0.0495(18) Uiso 1 1 calc R . .
C32 C 0.2179(3) -0.2395(6) 0.1513(2) 0.0415(14) Uani 1 1 d . . .
H32A H 0.1898 -0.2424 0.1772 0.0495(18) Uiso 1 1 calc R . .
H32B H 0.2254 -0.3399 0.1403 0.0495(18) Uiso 1 1 calc R . .
H32C H 0.2005 -0.1810 0.1263 0.0495(18) Uiso 1 1 calc R . .
C33 C 0.3127(2) 0.1753(5) 0.29976(15) 0.0196(9) Uani 1 1 d . . .
H33 H 0.2997 0.2509 0.3227 0.0495(18) Uiso 1 1 calc R . .
C34 C 0.4125(2) 0.1493(6) 0.22464(18) 0.0277(11) Uani 1 1 d . . .
H34A H 0.3886 0.1881 0.1990 0.0495(18) Uiso 1 1 calc R . .
H34B H 0.4058 0.0430 0.2273 0.0495(18) Uiso 1 1 calc R . .
H34C H 0.4551 0.1682 0.2189 0.0495(18) Uiso 1 1 calc R . .
C35 C 0.4494(2) 0.2000(6) 0.32301(18) 0.0321(12) Uani 1 1 d . . .
H35A H 0.4535 0.0932 0.3265 0.0495(18) Uiso 1 1 calc R . .
H35B H 0.4383 0.2438 0.3526 0.0495(18) Uiso 1 1 calc R . .
H35C H 0.4878 0.2416 0.3127 0.0495(18) Uiso 1 1 calc R . .
C36 C 0.3915(2) 0.4456(6) 0.27231(19) 0.0333(13) Uani 1 1 d . . .
H36A H 0.4327 0.4769 0.2655 0.0495(18) Uiso 1 1 calc R . .
H36B H 0.3780 0.4923 0.3009 0.0495(18) Uiso 1 1 calc R . .
H36C H 0.3651 0.4749 0.2469 0.0495(18) Uiso 1 1 calc R . .
C37 C 0.3538(3) -0.1525(6) 0.3023(2) 0.0377(13) Uani 1 1 d . . .
H37A H 0.3502 -0.2442 0.3198 0.0495(18) Uiso 1 1 calc R . .
H37B H 0.3963 -0.1265 0.2989 0.0495(18) Uiso 1 1 calc R . .
H37C H 0.3359 -0.1659 0.2717 0.0495(18) Uiso 1 1 calc R . .
C38 C 0.2366(2) -0.0669(6) 0.3465(2) 0.0359(13) Uani 1 1 d . . .
H38A H 0.2148 -0.0856 0.3178 0.0495(18) Uiso 1 1 calc R . .
H38B H 0.2156 0.0090 0.3642 0.0495(18) Uiso 1 1 calc R . .
H38C H 0.2386 -0.1578 0.3646 0.0495(18) Uiso 1 1 calc R . .
C39 C 0.3494(3) 0.0216(7) 0.39114(19) 0.0401(14) Uani 1 1 d . . .
H39A H 0.3495 -0.0727 0.4075 0.0495(18) Uiso 1 1 calc R . .
H39B H 0.3263 0.0940 0.4089 0.0495(18) Uiso 1 1 calc R . .
H39C H 0.3907 0.0563 0.3874 0.0495(18) Uiso 1 1 calc R . .
C40 C 0.16801(19) 0.2141(5) 0.27851(17) 0.0198(9) Uani 1 1 d . . .
H40 H 0.1697 0.1810 0.3113 0.0495(18) Uiso 1 1 calc R . .
C41 C 0.1198(3) 0.4923(6) 0.2264(2) 0.0396(14) Uani 1 1 d . . .
H41A H 0.0802 0.4481 0.2214 0.0495(18) Uiso 1 1 calc R . .
H41B H 0.1463 0.4674 0.2006 0.0495(18) Uiso 1 1 calc R . .
H41C H 0.1158 0.5995 0.2285 0.0495(18) Uiso 1 1 calc R . .
C42 C 0.2233(2) 0.5227(6) 0.2937(2) 0.0383(14) Uani 1 1 d . . .
H42A H 0.2163 0.6285 0.2899 0.0495(18) Uiso 1 1 calc R . .
H42B H 0.2550 0.4908 0.2725 0.0495(18) Uiso 1 1 calc R . .
H42C H 0.2358 0.5028 0.3255 0.0495(18) Uiso 1 1 calc R . .
C43 C 0.1003(3) 0.4625(7) 0.3290(2) 0.0453(15) Uani 1 1 d . . .
H43A H 0.1183 0.4313 0.3582 0.0495(18) Uiso 1 1 calc R . .
H43B H 0.0624 0.4100 0.3243 0.0495(18) Uiso 1 1 calc R . .
H43C H 0.0927 0.5687 0.3299 0.0495(18) Uiso 1 1 calc R . .
C44 C 0.0307(2) 0.1652(6) 0.2733(2) 0.0332(13) Uani 1 1 d . . .
H44A H 0.0230 0.2661 0.2629 0.0495(18) Uiso 1 1 calc R . .
H44B H 0.0308 0.1620 0.3070 0.0495(18) Uiso 1 1 calc R . .
H44C H -0.0007 0.0999 0.2614 0.0495(18) Uiso 1 1 calc R . .
C45 C 0.1054(2) 0.1167(6) 0.18733(18) 0.0293(11) Uani 1 1 d . . .
H45A H 0.1416 0.0691 0.1752 0.0495(18) Uiso 1 1 calc R . .
H45B H 0.1051 0.2205 0.1782 0.0495(18) Uiso 1 1 calc R . .
H45C H 0.0697 0.0675 0.1750 0.0495(18) Uiso 1 1 calc R . .
C46 C 0.1093(2) -0.0953(6) 0.26708(19) 0.0351(13) Uani 1 1 d . . .
H46A H 0.0747 -0.1473 0.2541 0.0495(18) Uiso 1 1 calc R . .
H46B H 0.1091 -0.1052 0.3007 0.0495(18) Uiso 1 1 calc R . .
H46C H 0.1464 -0.1379 0.2547 0.0495(18) Uiso 1 1 calc R . .

loop_
_atom_site_aniso_label
_atom_site_aniso_U_11
_atom_site_aniso_U_22
_atom_site_aniso_U_33
_atom_site_aniso_U_23
_atom_site_aniso_U_13
_atom_site_aniso_U_12
Ge1 0.0174(2) 0.0178(2) 0.0169(2) -0.0012(2) 0.00155(18) -0.00230(18)
Ge2 0.0166(2) 0.0178(2) 0.0159(2) -0.0005(2) -0.00024(19) -0.00034(18)
Si1 0.0177(6) 0.0253(7) 0.0305(7) -0.0066(6) 0.0003(5) 0.0006(5)
Si2 0.0204(6) 0.0208(6) 0.0253(7) -0.0060(5) 0.0045(5) -0.0052(5)
Si3 0.0202(6) 0.0273(7) 0.0243(7) 0.0016(5) -0.0016(5) -0.0001(5)
Si4 0.0252(6) 0.0227(6) 0.0194(6) 0.0010(5) 0.0028(5) -0.0020(5)
Si5 0.0171(6) 0.0229(7) 0.0236(6) -0.0010(6) -0.0024(5) -0.0002(5)
Si6 0.0297(6) 0.0193(6) 0.0205(6) 0.0033(5) -0.0019(5) 0.0014(6)
Si7 0.0216(6) 0.0217(7) 0.0314(7) -0.0068(6) -0.0039(6) 0.0021(5)
Si8 0.0176(5) 0.0229(6) 0.0281(7) -0.0014(6) -0.0006(6) -0.0027(5)
O1 0.0257(16) 0.0245(18) 0.0219(17) -0.0038(14) 0.0041(13) -0.0013(14)
O2 0.0292(16) 0.0117(15) 0.0222(17) -0.0037(13) 0.0028(13) -0.0022(13)
C1 0.019(2) 0.025(3) 0.023(2) -0.005(2) 0.0001(18) -0.0027(19)
C2 0.021(2) 0.025(3) 0.020(2) -0.006(2) 0.0003(18) -0.0007(19)
C3 0.021(2) 0.038(3) 0.021(2) -0.004(2) 0.0038(19) 0.004(2)
C4 0.030(3) 0.045(3) 0.020(2) 0.008(2) 0.004(2) 0.007(2)
C5 0.023(2) 0.038(3) 0.031(3) 0.011(2) 0.000(2) -0.006(2)
C6 0.030(3) 0.028(3) 0.018(2) 0.004(2) -0.003(2) 0.001(2)
C7 0.022(2) 0.030(3) 0.017(2) -0.003(2) -0.0003(19) 0.002(2)
C8 0.025(2) 0.023(3) 0.032(3) -0.007(2) 0.005(2) 0.004(2)
C9 0.037(3) 0.033(3) 0.052(4) -0.015(3) -0.006(3) -0.006(3)
C10 0.018(2) 0.026(2) 0.017(2) -0.0025(19) 0.0025(18) -0.0008(19)
C11 0.025(2) 0.047(3) 0.032(3) -0.017(3) 0.003(2) 0.010(2)
C12 0.026(2) 0.037(3) 0.039(3) -0.008(2) -0.006(2) 0.005(2)
C13 0.026(2) 0.026(3) 0.048(3) -0.004(2) 0.000(2) 0.013(2)
C14 0.032(2) 0.022(2) 0.041(3) -0.005(2) 0.005(2) -0.007(2)
C15 0.033(3) 0.027(3) 0.039(3) -0.005(2) 0.006(2) -0.003(2)
C16 0.038(3) 0.037(3) 0.035(3) -0.016(2) -0.004(2) -0.010(2)
C17 0.019(2) 0.020(2) 0.017(2) -0.0019(18) -0.0012(17) 0.0008(18)
C18 0.032(3) 0.039(3) 0.030(3) -0.001(2) -0.001(2) 0.012(2)
C19 0.030(3) 0.042(3) 0.031(3) -0.003(2) -0.004(2) -0.008(2)
C20 0.022(2) 0.048(3) 0.032(3) 0.001(3) -0.005(2) 0.004(2)
C21 0.030(3) 0.028(3) 0.035(3) 0.009(2) 0.004(2) -0.002(2)
C22 0.027(2) 0.037(3) 0.027(3) 0.002(2) 0.006(2) -0.002(2)
C23 0.039(3) 0.027(3) 0.033(3) -0.004(2) 0.003(2) -0.014(2)
C24 0.024(2) 0.020(2) 0.021(2) -0.0042(19) 0.0004(19) 0.0006(19)
C25 0.015(2) 0.035(3) 0.019(2) -0.007(2) 0.0003(18) -0.005(2)
C26 0.026(2) 0.045(3) 0.017(2) -0.003(2) -0.001(2) 0.002(2)
C27 0.018(2) 0.062(4) 0.018(2) 0.009(2) -0.0006(19) -0.005(2)
C28 0.027(3) 0.041(3) 0.026(3) 0.013(2) -0.005(2) -0.010(2)
C29 0.030(3) 0.029(3) 0.024(3) 0.009(2) -0.008(2) -0.005(2)
C30 0.018(2) 0.021(2) 0.023(2) 0.001(2) 0.0009(18) 0.0005(18)
C31 0.031(3) 0.029(3) 0.032(3) -0.017(2) -0.001(2) 0.001(2)
C32 0.041(3) 0.024(3) 0.059(4) -0.014(3) -0.005(3) -0.003(3)
C33 0.025(2) 0.020(2) 0.014(2) -0.0038(18) -0.0011(18) 0.0010(19)
C34 0.022(2) 0.033(3) 0.028(3) -0.002(2) 0.005(2) 0.001(2)
C35 0.023(2) 0.043(3) 0.030(3) -0.007(2) -0.008(2) 0.003(2)
C36 0.031(3) 0.035(3) 0.034(3) 0.006(2) -0.001(2) -0.012(2)
C37 0.047(3) 0.028(3) 0.038(3) 0.000(2) 0.001(3) 0.013(2)
C38 0.033(3) 0.035(3) 0.040(3) 0.015(3) 0.004(2) 0.001(2)
C39 0.051(3) 0.043(3) 0.027(3) 0.009(2) -0.014(3) -0.005(3)
C40 0.023(2) 0.018(2) 0.018(2) -0.0046(19) 0.001(2) -0.0014(18)
C41 0.039(3) 0.024(3) 0.056(4) 0.003(3) -0.011(3) 0.001(2)
C42 0.043(3) 0.019(3) 0.052(4) -0.016(2) -0.013(3) 0.000(2)
C43 0.040(3) 0.051(4) 0.045(4) -0.017(3) 0.001(3) 0.007(3)
C44 0.019(2) 0.033(3) 0.048(3) 0.001(3) 0.004(2) -0.001(2)
C45 0.025(2) 0.033(3) 0.030(3) -0.005(2) -0.002(2) -0.008(2)
C46 0.032(3) 0.032(3) 0.041(3) -0.003(2) -0.006(2) -0.007(2)

loop_
_geom_bond_atom_site_label_1
_geom_bond_atom_site_label_2
_geom_bond_distance
_geom_bond_site_symmetry_2
_geom_bond_publ_flag
Ge1 O1 1.857(3) . ?
Ge1 C10 1.952(4) . ?
Ge1 C17 1.957(4) . ?
Ge1 C7 1.981(5) . ?
Ge2 O2 1.843(3) . ?
Ge2 C40 1.958(4) . ?
Ge2 C33 1.981(4) . ?
Ge2 C30 1.982(5) . ?
Si1 C13 1.872(5) . ?
Si1 C11 1.883(6) . ?
Si1 C12 1.886(5) . ?
Si1 C10 1.898(5) . ?
Si2 C14 1.864(5) . ?
Si2 C15 1.877(5) . ?
Si2 C16 1.885(5) . ?
Si2 C10 1.911(5) . ?
Si3 C20 1.871(5) . ?
Si3 C18 1.875(6) . ?
Si3 C17 1.883(4) . ?
Si3 C19 1.897(5) . ?
Si4 C23 1.863(5) . ?
Si4 C21 1.872(5) . ?
Si4 C22 1.880(5) . ?
Si4 C17 1.903(5) . ?
Si5 C34 1.861(5) . ?
Si5 C36 1.867(6) . ?
Si5 C35 1.887(5) . ?
Si5 C33 1.907(5) . ?
Si6 C37 1.850(5) . ?
Si6 C38 1.859(5) . ?
Si6 C39 1.877(5) . ?
Si6 C33 1.888(5) . ?
Si7 C43 1.857(6) . ?
Si7 C41 1.865(6) . ?
Si7 C42 1.869(5) . ?
Si7 C40 1.903(5) . ?
Si8 C45 1.860(5) . ?
Si8 C44 1.864(5) . ?
Si8 C46 1.866(6) . ?
Si8 C40 1.895(5) . ?
O1 C1 1.369(6) . ?
O2 C24 1.373(6) . ?
C1 C2 1.366(7) . ?
C1 C8 1.493(6) . ?
C2 C3 1.448(6) . ?
C2 C7 1.514(7) . ?
C3 C4 1.349(7) . ?
C4 C5 1.455(8) . ?
C5 C6 1.338(7) . ?
C6 C7 1.498(7) . ?
C8 C9 1.518(7) . ?
C24 C25 1.348(7) . ?
C24 C31 1.509(6) . ?
C25 C26 1.456(7) . ?
C25 C30 1.511(7) . ?
C26 C27 1.315(8) . ?
C27 C28 1.452(8) . ?
C28 C29 1.320(7) . ?
C29 C30 1.502(7) . ?
C31 C32 1.507(7) . ?

loop_
_cod_related_entry_id
_cod_related_entry_database
_cod_related_entry_code
1 ChemSpider 17620909
